data_2009675
loop_
_publ_author_name
'Gritsonie, Penny'
'Pilkington, Melanie'
'Wallis, John D.'
'Povey, David C.'

_publ_section_title
;
 Methyl
 <small>DL</small>-3-benzyl-2,2-dioxo-1,2,3-oxathiazolidine-4-carboxylate
 -- an intermediate for amino acid synthesis
;
_journal_issue 5
_journal_name_full 'Acta Crystallographica Section C'
_journal_page_first 763
_journal_page_last 765
_journal_paper_doi 10.1107/S0108270193012673
_journal_volume 50
_journal_year 1994
_chemical_formula_analytical 'C11 H13 N O5 S'
_chemical_formula_moiety 'C11 H13 N O5 S'
_chemical_formula_structural 'C11 H13 N O5 S'
_chemical_formula_sum 'C11 H13 N O5 S'
_chemical_formula_weight 271.29
_chemical_melting_point 228.0(10)
_chemical_name_systematic
;
Methyl DL-3-Benzyl-2,2'-dioxo-1,2,3-oxathiazolidine-4-carboxylate
;
_space_group_crystal_system monoclinic
_space_group_IT_number 14
_space_group_name_Hall '-P 2ybc'
_space_group_name_H-M_alt 'P 1 21/c 1'
_cell_angle_alpha 90.00
_cell_angle_beta 101.68(2)
_cell_angle_gamma 90.00
_cell_formula_units_Z 4.00
_cell_length_a 11.758(9)
_cell_length_b 10.646(4)
_cell_length_c 9.922(2)
_cell_measurement_reflns_used 24
_cell_measurement_temperature 293
_cell_measurement_theta_max 15
_cell_measurement_theta_min 13
_cell_volume 1216.3(11)
_computing_cell_refinement 'Enraf-Nonius software'
_computing_data_collection 'Enraf-Nonius software'
_computing_data_reduction 'SDP (Frenz, 1983)'
_computing_molecular_graphics 'PLUTON (Spek, 1991)'
_computing_publication_material 'PARST (Nardelli, 1992)'
_computing_structure_refinement 'SHELX76 (Sheldrick, 1976)'
_computing_structure_solution 'MULTAN82 (Main et al., 1982)'
_diffrn_ambient_temperature Yes
_diffrn_measurement_device 'Enraf-Nonius CAD-4 diffractometer'
_diffrn_measurement_method '\w-2\q scans'
_diffrn_radiation_monochromator graphite
_diffrn_radiation_type MoK\a
_diffrn_radiation_wavelength 0.7106900
_diffrn_reflns_av_R_equivalents 0.02
_diffrn_reflns_limit_h_max 11
_diffrn_reflns_limit_h_min 0
_diffrn_reflns_limit_k_max 12
_diffrn_reflns_limit_k_min 0
_diffrn_reflns_limit_l_max 14
_diffrn_reflns_limit_l_min -14
_diffrn_reflns_number 2136
_diffrn_reflns_reduction_process
;
......
;
_diffrn_reflns_theta_max 25.0
_diffrn_reflns_theta_min 1.0
_diffrn_standards_decay_% 1
_diffrn_standards_interval_count 200
_diffrn_standards_number 1
_exptl_absorpt_coefficient_mu 0.2660
_exptl_absorpt_correction_type none
_exptl_crystal_colour colourless
_exptl_crystal_density_diffrn 1.4815
_exptl_crystal_description
;
 Colourless blocks
;
_exptl_crystal_F_000 568.0
_exptl_crystal_size_max 0.225
_exptl_crystal_size_mid 0.225
_exptl_crystal_size_min 0.100
_refine_diff_density_max 0.29
_refine_diff_density_min -0.56
_refine_ls_goodness_of_fit_obs 1.43
_refine_ls_hydrogen_treatment refall
_refine_ls_matrix_type full
_refine_ls_number_parameters 215
_refine_ls_number_reflns 1662
_refine_ls_R_factor_obs 0.045
_refine_ls_shift/esd_max 0.23
_refine_ls_shift/esd_mean 0.19
_refine_ls_structure_factor_coef F
_refine_ls_weighting_details 'w = 1/[\s^2^(F)+0.001F^2^]'
_refine_ls_weighting_scheme calc
_refine_ls_wR_factor_obs 0.047
_reflns_number_observed 1662
_reflns_number_total 2015
_reflns_observed_criterion >3\s(I)
_cod_data_source_file al1078.cif
_cod_data_source_block Y
_cod_depositor_comments
;
 Updating space group information and adding the symmetry operation list.

 Antanas Vaitkus,
 2018-06-15

The following automatic conversions were performed:

'_chemical_melting_point' value '227-229 K' was changed to
'228.0(10)' - the average value was taken and precision was
estimated.

Automatic conversion script
Id: cif_fix_values 1646 2011-03-28 12:23:43Z adriana 

The following automatic conversions were performed:

'_diffrn_ambient_temperature' value 'Yes' was changed to '?' - the
value is undefined or not given.

'_chemical_melting_point' value
'227-229 K' was changed to '228.0(10)' - the average value was taken
and precision was estimated.

Automatic conversion script
Id: cif_fix_values 1715 2011-07-08 13:25:40Z adriana 

The following automatic conversions were performed:

'_refine_ls_weighting_scheme' value 'w = 1/[\s^2^(F)+0.001F^2^]' was
changed to 'calc'. New tag '_refine_ls_weighting_details' was
created. The value of the new tag was set to 'w =
1/[\s^2^(F)+0.001F^2^]'.

Automatic conversion script
Id: cif_fix_values 3143 2015-03-26 13:38:13Z robertas 
;
_cod_original_sg_symbol_H-M ' P 21/c'
_cod_database_code 2009675

loop_
_space_group_symop_id
_space_group_symop_operation_xyz
1 x,y,z
2 -x,y+1/2,-z+1/2
3 -x,-y,-z
4 x,-y+1/2,z+1/2

loop_
_atom_site_aniso_label
_atom_site_aniso_U_11
_atom_site_aniso_U_22
_atom_site_aniso_U_33
_atom_site_aniso_U_12
_atom_site_aniso_U_13
_atom_site_aniso_U_23
S1 0.0282(4) 0.0348(4) 0.0282(4) -0.0041(3) 0.0044(3) 0.0023(3)
O1 0.0419(12) 0.0764(17) 0.0293(11) -0.0067(11) -0.0019(9) 0.0057(11)
O2 0.0513(13) 0.0473(13) 0.0558(14) -0.0150(11) 0.0132(11) 0.0103(11)
O3 0.0304(11) 0.0420(12) 0.0472(12) 0.0050(9) 0.0079(9) -0.0051(10)
O4 0.0470(12) 0.0372(11) 0.0389(11) -0.0129(9) 0.0089(9) -0.0083(9)
O5 0.0623(14) 0.0525(14) 0.0367(12) -0.0094(11) 0.0238(11) -0.0039(10)
N1 0.0272(12) 0.0335(13) 0.0414(13) -0.0011(10) 0.0029(10) -0.0132(10)
C1 0.0305(14) 0.0287(14) 0.0243(14) 0.0011(11) 0.0011(11) -0.0026(11)
C2 0.0387(17) 0.0378(18) 0.0294(16) -0.0031(13) 0.0102(13) -0.0009(13)
C3 0.0403(16) 0.0379(16) 0.0364(16) 0.0017(14) 0.0127(14) -0.0099(14)
C4 0.0248(13) 0.0343(15) 0.0261(14) 0.0018(11) 0.0012(11) -0.0015(11)
C5 0.052(2) 0.046(2) 0.085(3) -0.0229(18) 0.022(2) -0.006(2)
C11 0.0342(15) 0.0267(14) 0.0401(16) 0.0012(12) 0.0088(12) -0.0132(12)
C12 0.0394(18) 0.069(2) 0.050(2) 0.0034(17) 0.0115(15) -0.0072(18)
C13 0.037(2) 0.090(3) 0.081(3) 0.013(2) 0.003(2) -0.008(3)
C14 0.060(3) 0.050(2) 0.070(3) 0.0125(18) -0.006(2) 0.0031(19)
C15 0.070(3) 0.042(2) 0.063(2) 0.0068(18) 0.013(2) 0.0120(17)
C16 0.0419(19) 0.0405(17) 0.062(2) 0.0063(15) 0.0164(16) 0.0100(16)

loop_
_atom_site_label
_atom_site_fract_x
_atom_site_fract_y
_atom_site_fract_z
_atom_site_U_iso_or_equiv
_atom_site_thermal_displace_type
_atom_site_calc_flag
_atom_site_calc_attached_atom
_atom_site_type_symbol
S1 0.01100(6) -0.08620(6) 0.25390(7) 0.0306(2) aniso . . S
O1 0.0650(2) -0.0998(2) 0.3942(2) 0.0505(8) aniso . . O
O2 0.0481(2) 0.0174(2) 0.1843(2) 0.0511(8) aniso . . O
O3 0.0263(2) -0.2122(2) 0.1783(2) 0.0399(7) aniso . . O
O4 -0.2757(2) -0.3778(2) 0.0956(2) 0.0410(7) aniso . . O
O5 -0.2667(2) -0.2855(2) 0.2993(2) 0.0486(8) aniso . . O
N1 -0.1284(2) -0.0956(2) 0.2309(2) 0.0346(8) aniso . . N
C1 -0.1787(2) -0.1864(3) 0.1277(3) 0.0285(9) aniso . . C
C2 -0.0756(3) -0.2343(3) 0.0694(3) 0.0348(11) aniso . . C
C3 -0.1959(3) 0.0036(3) 0.2812(3) 0.0375(11) aniso . . C
C4 -0.2436(2) -0.2880(3) 0.1876(3) 0.0290(8) aniso . . C
C5 -0.3348(4) -0.4851(4) 0.1389(5) 0.0598(17) aniso . . C
C11 -0.2762(2) 0.0724(3) 0.1673(3) 0.0335(9) aniso . . C
C12 -0.3919(3) 0.0855(4) 0.1718(4) 0.0524(12) aniso . . C
C13 -0.4664(4) 0.1513(5) 0.0716(5) 0.0705(17) aniso . . C
C14 -0.4268(4) 0.2010(4) -0.0374(5) 0.0627(15) aniso . . C
C15 -0.3120(4) 0.1886(3) -0.0440(4) 0.0584(14) aniso . . C
C16 -0.2369(3) 0.1250(3) 0.0592(4) 0.0473(12) aniso . . C
H11 -0.235(2) -0.152(3) 0.055(3) 0.030(7) iso . C1 H
H12 -0.417(4) 0.047(4) 0.252(4) 0.081(13) iso . C12 H
H13 -0.540(5) 0.145(5) 0.075(5) 0.103(17) iso . C13 H
H14 -0.471(4) 0.242(4) -0.108(4) 0.078(13) iso . C14 H
H15 -0.283(4) 0.218(4) -0.122(5) 0.080(13) iso . C15 H
H16 -0.161(3) 0.114(3) 0.053(3) 0.052(10) iso . C16 H
H21 -0.079(2) -0.323(3) 0.052(3) 0.029(7) iso . C2 H
H22 -0.069(3) -0.189(3) -0.001(4) 0.051(10) iso . C2 H
H31 -0.137(3) 0.066(3) 0.340(3) 0.046(9) iso . C3 H
H32 -0.246(3) -0.032(3) 0.339(3) 0.046(9) iso . C3 H
H51 -0.351(5) -0.539(6) 0.059(6) 0.14(2) iso . C5 H
H52 -0.412(4) -0.463(4) 0.145(4) 0.093(15) iso . C5 H
H53 -0.297(6) -0.510(6) 0.226(6) 0.14(2) iso . C5 H

loop_
_atom_type_symbol
_atom_type_description
_atom_type_scat_dispersion_real
_atom_type_scat_dispersion_imag
_atom_type_scat_source
S Sulphur 0.110 0.124 'Cromer \& Mann, 1968'
O Oxygen 0.008 0.006 'Cromer \& Mann, 1968'
N Nitrogen 0.004 0.003 'Cromer \& Mann, 1968'
C Carbon 0.002 0.002 'Cromer \& Mann, 1968'
H Hydrogen 0.000 0.000 'Stewart, Davidson \& Simpson, 1965 '

loop_
_geom_angle_atom_site_label_1
_geom_angle_atom_site_label_2
_geom_angle_atom_site_label_3
_geom_angle
_geom_angle_publ_flag
O3 S1 N1 95.20(10) yes
O2 S1 N1 112.60(10) yes
O2 S1 O3 110.90(10) yes
O1 S1 N1 111.90(10) yes
O1 S1 O3 108.20(10) yes
O1 S1 O2 116.0(2) yes
S1 O3 C2 109.6(2) yes
C4 O4 C5 116.9(3) yes
S1 N1 C3 120.8(2) yes
S1 N1 C1 113.6(2) yes
C1 N1 C3 123.4(2) yes
N1 C1 H11 113(2) no
N1 C1 C4 111.5(2) yes
N1 C1 C2 104.4(2) yes
C4 C1 H11 105(2) no
C2 C1 H11 109(2) no
C2 C1 C4 114.3(2) yes
O3 C2 C1 105.1(2) yes
C1 C2 H22 109(2) no
C1 C2 H21 113(2) no
O3 C2 H22 108(2) no
O3 C2 H21 107(2) no
H21 C2 H22 114(3) no
N1 C3 H32 110(2) no
N1 C3 H31 108(2) no
N1 C3 C11 113.2(2) yes
H31 C3 H32 110(3) no
C11 C3 H32 105(2) no
C11 C3 H31 110(2) no
O5 C4 C1 125.2(3) yes
O4 C4 C1 110.0(2) yes
O4 C4 O5 124.8(3) yes
O4 C5 H53 110(4) no
O4 C5 H52 110(3) no
O4 C5 H51 104(3) no
H52 C5 H53 108(5) no
H51 C5 H53 125(5) no
H51 C5 H52 100(4) no
C3 C11 C16 121.7(3) yes
C3 C11 C12 119.8(3) yes
C12 C11 C16 118.4(3) yes
C11 C12 H12 116(2) no
C11 C12 C13 121.1(4) yes
C13 C12 H12 123(3) no
C12 C13 H13 115(3) no
C12 C13 C14 120.0(4) yes
C14 C13 H13 124(3) no
C13 C14 H14 124(3) no
C13 C14 C15 119.8(4) yes
C15 C14 H14 116(3) no
C14 C15 H15 121(3) no
C14 C15 C16 119.9(4) yes
C16 C15 H15 119(3) no
C11 C16 C15 120.8(4) yes
C15 C16 H16 120(2) no
C11 C16 H16 119(2) no

loop_
_geom_bond_atom_site_label_1
_geom_bond_atom_site_label_2
_geom_bond_distance
_geom_bond_publ_flag
S1 O1 1.416(2) yes
S1 O2 1.416(2) yes
S1 O3 1.565(2) yes
S1 N1 1.612(2) yes
O3 C2 1.461(3) yes
O4 C4 1.323(3) yes
O4 C5 1.447(4) yes
O5 C4 1.194(3) yes
N1 C1 1.445(3) yes
N1 C3 1.468(4) yes
C1 C2 1.532(4) yes
C1 C4 1.513(3) yes
C1 H11 0.94(2) no
C2 H21 0.96(3) no
C2 H22 0.86(3) no
C3 C11 1.508(3) yes
C3 H31 1.05(2) no
C3 H32 0.98(3) no
C5 H51 0.96(6) no
C5 H52 0.95(5) no
C5 H53 0.93(5) no
C11 C12 1.377(4) yes
C11 C16 1.370(4) yes
C12 C13 1.376(5) yes
C12 H12 0.99(4) no
C13 C14 1.368(6) yes
C13 H13 0.88(5) no
C14 C15 1.371(6) yes
C14 H14 0.90(4) no
C15 C16 1.386(4) yes
C15 H15 0.96(4) no
C16 H16 0.92(3) no

loop_
_geom_contact_atom_site_label_1
_geom_contact_atom_site_label_2
_geom_contact_distance
S1 C1 2.559(2)
S1 C2 2.474(3)
S1 C3 2.678(3)
S1 H22 2.74(3)
S1 H31 2.64(3)
O1 O2 2.401(3)
O1 O3 2.415(3)
O1 N1 2.511(3)
O1 H31 2.92(3)
O2 O3 2.457(3)
O2 N1 2.521(3)
O2 H16 2.74(3)
O2 H31 2.96(3)
O3 N1 2.346(3)
O3 C1 2.376(3)
O4 O5 2.230(3)
O4 C1 2.325(3)
O4 C2 2.861(4)
O4 H11 2.50(3)
O4 H21 2.51(3)
O5 N1 2.764(3)
O5 C1 2.408(3)
O5 C5 2.678(4)
O5 H11 2.90(3)
O5 H32 2.73(3)
O5 H52 2.79(4)
O5 H53 2.51(6)
N1 C2 2.353(4)
N1 C4 2.445(3)
N1 C11 2.485(3)
N1 H16 2.82(3)
N1 H22 2.72(4)
C1 C3 2.565(4)
C1 H32 2.90(3)
C2 C4 2.558(4)
C3 C12 2.497(4)
C3 C16 2.515(4)
C3 H11 2.75(3)
C3 H12 2.60(4)
C3 H16 2.66(3)
C4 C5 2.362(4)
C4 H21 2.60(3)
C4 H52 2.69(5)
C4 H53 2.50(6)
C11 C13 2.398(5)
C11 C14 2.771(4)
C11 C15 2.397(4)
C11 H11 2.72(3)
C11 H31 2.12(3)
C12 C14 2.376(5)
C12 C15 2.736(5)
C12 C16 2.360(5)
C12 H32 2.47(3)
C13 C15 2.369(6)
C13 C16 2.740(6)
C14 C16 2.386(5)
C16 H11 2.95(3)
C16 H31 2.86(3)
H11 H16 2.96(5)
H11 H21 2.59(4)
H11 H22 2.17(5)
H12 H13 2.29(6)
H12 H32 2.19(5)
H13 H14 2.37(7)
H14 H15 2.26(6)
H15 H16 2.30(5)
H16 H31 2.85(5)
